data_4336892
loop_
_publ_author_name
'Yu-Cheng Hao'
'Chun-Li Hu'
'Xiang Xu'
'Fang Kong'
'Jiang-Gao Mao'

_publ_section_title
;
 SrGe2B2O8 and Sr3Ge2B6O16: Novel Strontium Borogermanates with
 Three-Dimensional and Layered Anionic Architectures
;
_journal_name_full 'Inorganic Chemistry'
_journal_page_first 13644
_journal_page_last 13650
_journal_paper_doi 10.1021/ic402214p
_journal_volume 52
_journal_year 2013
_chemical_formula_sum 'B6 Ge2 O16 Sr3'
_chemical_formula_weight 728.90
_chemical_name_systematic
; 
 ? 
;
_space_group_IT_number 2
_symmetry_cell_setting triclinic
_symmetry_space_group_name_Hall '-P 1'
_symmetry_space_group_name_H-M 'P -1'
_atom_sites_solution_hydrogens none
_atom_sites_solution_primary direct
_atom_sites_solution_secondary difmap
_audit_creation_method SHELXL-97
_cell_angle_alpha 76.519(8)
_cell_angle_beta 77.282(8)
_cell_angle_gamma 89.575(8)
_cell_formula_units_Z 1
_cell_length_a 4.9978(5)
_cell_length_b 7.3292(7)
_cell_length_c 8.4576(8)
_cell_measurement_reflns_used 1223
_cell_measurement_temperature 293(2)
_cell_measurement_theta_max 29.0666
_cell_measurement_theta_min 2.8553
_cell_volume 293.56(5)
_computing_structure_refinement 'SHELXL-97 (Sheldrick, 1997)'
_computing_structure_solution 'SHELXS-97 (Sheldrick, 1990)'
_diffrn_ambient_temperature 293(2)
_diffrn_measured_fraction_theta_full 0.999
_diffrn_measured_fraction_theta_max 0.999
_diffrn_measurement_device_type 'SuperNova, Dual, Cu at zero, Atlas'
_diffrn_measurement_method '\w scans'
_diffrn_radiation_monochromator graphite
_diffrn_radiation_source 'fine-focus sealed tube'
_diffrn_radiation_type MoK\a
_diffrn_radiation_wavelength 0.71073
_diffrn_reflns_av_R_equivalents 0.0294
_diffrn_reflns_av_sigmaI/netI 0.0499
_diffrn_reflns_limit_h_max 5
_diffrn_reflns_limit_h_min -5
_diffrn_reflns_limit_k_max 7
_diffrn_reflns_limit_k_min -8
_diffrn_reflns_limit_l_max 9
_diffrn_reflns_limit_l_min -10
_diffrn_reflns_number 1922
_diffrn_reflns_theta_full 25.00
_diffrn_reflns_theta_max 25.00
_diffrn_reflns_theta_min 2.86
_exptl_absorpt_coefficient_mu 18.708
_exptl_absorpt_correction_T_max 1.00000
_exptl_absorpt_correction_T_min 0.44387
_exptl_absorpt_correction_type multi-scan
_exptl_crystal_colour colorless
_exptl_crystal_density_diffrn 4.123
_exptl_crystal_description prism
_exptl_crystal_F_000 336
_exptl_crystal_size_max 0.06
_exptl_crystal_size_mid 0.03
_exptl_crystal_size_min 0.02
_refine_diff_density_max 0.939
_refine_diff_density_min -0.837
_refine_diff_density_rms 0.216
_refine_ls_extinction_coef 0.0052(12)
_refine_ls_extinction_expression Fc^*^=kFc[1+0.001xFc^2^\l^3^/sin(2\q)]^-1/4^
_refine_ls_extinction_method SHELXL
_refine_ls_goodness_of_fit_ref 1.077
_refine_ls_hydrogen_treatment none
_refine_ls_matrix_type full
_refine_ls_number_parameters 126
_refine_ls_number_reflns 1024
_refine_ls_number_restraints 12
_refine_ls_restrained_S_all 1.072
_refine_ls_R_factor_all 0.0371
_refine_ls_R_factor_gt 0.0310
_refine_ls_shift/su_max 0.000
_refine_ls_shift/su_mean 0.000
_refine_ls_structure_factor_coef Fsqd
_refine_ls_weighting_details 'calc w=1/[\s^2^(Fo^2^)+(0.0253P)^2^+0.8064P] where P=(Fo^2^+2Fc^2^)/3'
_refine_ls_weighting_scheme calc
_refine_ls_wR_factor_gt 0.0655
_refine_ls_wR_factor_ref 0.0684
_reflns_number_gt 912
_reflns_number_total 1024
_reflns_threshold_expression >2sigma(I)
_cod_data_source_file ic402214p_si_001_2.cif
_cod_data_source_block Sr3Ge2B6O16
_cod_database_code 4336892

loop_
_symmetry_equiv_pos_as_xyz
'x, y, z'
'-x, -y, -z'

loop_
_atom_site_label
_atom_site_type_symbol
_atom_site_fract_x
_atom_site_fract_y
_atom_site_fract_z
_atom_site_U_iso_or_equiv
_atom_site_adp_type
_atom_site_occupancy
_atom_site_symmetry_multiplicity
_atom_site_calc_flag
_atom_site_refinement_flags
Sr1 Sr 0.09845(13) 0.09324(8) 0.25586(7) 0.0077(2) Uani 1 1 d .
Sr2 Sr 0.0000 0.5000 0.5000 0.0086(3) Uani 1 2 d S
Ge1 Ge 0.70273(14) 0.31415(9) 0.94735(8) 0.0073(2) Uani 1 1 d .
B1 B 0.4565(16) 0.8119(10) 0.4616(9) 0.0058(15) Uani 1 1 d U
B2 B 0.4600(15) 0.5895(10) 0.7420(9) 0.0064(15) Uani 1 1 d .
B3 B 0.2726(15) 0.2426(10) 0.8050(9) 0.0065(15) Uani 1 1 d U
O1 O 0.6266(9) 0.8900(5) 0.3031(5) 0.0076(10) Uani 1 1 d .
O2 O 0.1866(9) 0.8211(6) 0.4875(5) 0.0061(9) Uani 1 1 d .
O3 O 0.5932(9) 0.7287(6) 0.5848(5) 0.0071(10) Uani 1 1 d .
O4 O 0.7071(9) 0.5348(6) 0.8129(5) 0.0073(10) Uani 1 1 d .
O5 O 0.2645(9) 0.6818(6) 0.8539(5) 0.0088(10) Uani 1 1 d .
O6 O 0.3323(9) 0.4339(6) 0.7045(5) 0.0076(10) Uani 1 1 d .
O7 O -0.0282(9) 0.1929(6) 0.8614(5) 0.0105(10) Uani 1 1 d .
O8 O 0.3915(9) 0.2041(6) 0.9541(5) 0.0071(10) Uani 1 1 d .

loop_
_atom_site_aniso_label
_atom_site_aniso_U_11
_atom_site_aniso_U_22
_atom_site_aniso_U_33
_atom_site_aniso_U_23
_atom_site_aniso_U_13
_atom_site_aniso_U_12
Sr1 0.0087(4) 0.0071(3) 0.0072(4) -0.0015(3) -0.0017(3) -0.0001(2)
Sr2 0.0087(5) 0.0075(5) 0.0113(5) -0.0034(4) -0.0044(4) 0.0008(3)
Ge1 0.0067(4) 0.0082(4) 0.0074(4) -0.0016(3) -0.0030(3) 0.0015(3)
B1 0.008(3) 0.004(2) 0.006(3) -0.003(2) -0.002(2) -0.001(2)
B2 0.005(4) 0.005(3) 0.009(4) -0.003(3) 0.000(3) -0.001(3)
B3 0.009(3) 0.006(3) 0.005(3) -0.003(2) 0.001(2) 0.002(2)
O1 0.013(3) 0.004(2) 0.005(2) -0.0008(18) -0.0016(19) -0.0005(18)
O2 0.003(2) 0.007(2) 0.007(2) -0.0010(18) -0.0001(18) 0.0013(17)
O3 0.008(2) 0.007(2) 0.006(2) 0.0013(18) -0.0027(19) -0.0007(18)
O4 0.005(2) 0.006(2) 0.010(2) -0.0008(19) -0.0022(19) -0.0013(18)
O5 0.006(2) 0.012(2) 0.010(2) -0.0051(19) -0.0004(19) 0.0058(18)
O6 0.011(3) 0.008(2) 0.007(2) -0.0024(18) -0.0055(19) -0.0007(18)
O7 0.003(2) 0.011(2) 0.018(2) -0.006(2) -0.0013(19) -0.0009(18)
O8 0.008(2) 0.009(2) 0.006(2) -0.0007(18) -0.0057(19) 0.0004(18)

loop_
_atom_type_symbol
_atom_type_description
_atom_type_scat_dispersion_real
_atom_type_scat_dispersion_imag
_atom_type_scat_source
B B 0.0013 0.0007 'International Tables Vol C Tables 4.2.6.8 and 6.1.1.4'
O O 0.0106 0.0060 'International Tables Vol C Tables 4.2.6.8 and 6.1.1.4'
Ge Ge 0.1547 1.8001 'International Tables Vol C Tables 4.2.6.8 and 6.1.1.4'
Sr Sr -1.5307 3.2498 'International Tables Vol C Tables 4.2.6.8 and 6.1.1.4'

loop_
_geom_angle_atom_site_label_1
_geom_angle_atom_site_label_2
_geom_angle_atom_site_label_3
_geom_angle
_geom_angle_site_symmetry_1
_geom_angle_site_symmetry_3
O2 Sr1 O2 78.70(14) 2_566 1_545
O2 Sr1 O7 128.00(14) 2_566 2_556
O2 Sr1 O7 78.29(13) 1_545 2_556
O2 Sr1 O8 148.31(13) 2_566 1_554
O2 Sr1 O8 127.62(14) 1_545 1_554
O7 Sr1 O8 79.42(13) 2_556 1_554
O2 Sr1 O5 75.10(13) 2_566 2_566
O2 Sr1 O5 146.07(13) 1_545 2_566
O7 Sr1 O5 101.42(14) 2_556 2_566
O8 Sr1 O5 84.74(13) 1_554 2_566
O2 Sr1 O1 78.61(13) 2_566 1_445
O2 Sr1 O1 82.53(12) 1_545 1_445
O7 Sr1 O1 52.59(13) 2_556 1_445
O8 Sr1 O1 118.08(12) 1_554 1_445
O5 Sr1 O1 71.53(13) 2_566 1_445
O2 Sr1 O3 67.19(13) 2_566 2_666
O2 Sr1 O3 78.09(12) 1_545 2_666
O7 Sr1 O3 147.94(13) 2_556 2_666
O8 Sr1 O3 98.42(12) 1_554 2_666
O5 Sr1 O3 110.28(13) 2_566 2_666
O1 Sr1 O3 143.25(12) 1_445 2_666
O2 Sr1 O4 81.99(13) 2_566 2_666
O2 Sr1 O4 126.81(12) 1_545 2_666
O7 Sr1 O4 146.93(13) 2_556 2_666
O8 Sr1 O4 68.13(13) 1_554 2_666
O5 Sr1 O4 70.24(13) 2_566 2_666
O1 Sr1 O4 140.38(13) 1_445 2_666
O3 Sr1 O4 48.77(12) 2_666 2_666
O2 Sr1 O1 115.58(12) 2_566 1_545
O2 Sr1 O1 48.87(12) 1_545 1_545
O7 Sr1 O1 80.53(12) 2_556 1_545
O8 Sr1 O1 81.04(12) 1_554 1_545
O5 Sr1 O1 165.05(12) 2_566 1_545
O1 Sr1 O1 119.56(14) 1_445 1_545
O3 Sr1 O1 67.62(12) 2_666 1_545
O4 Sr1 O1 99.95(12) 2_666 1_545
O2 Sr1 B1 93.68(16) 2_566 1_545
O2 Sr1 B1 23.58(16) 1_545 1_545
O7 Sr1 B1 82.65(16) 2_556 1_545
O8 Sr1 B1 106.88(17) 1_554 1_545
O5 Sr1 B1 168.28(17) 2_566 1_545
O1 Sr1 B1 103.30(15) 1_445 1_545
O3 Sr1 B1 67.24(15) 2_666 1_545
O4 Sr1 B1 112.16(15) 2_666 1_545
O1 Sr1 B1 26.02(16) 1_545 1_545
O2 Sr1 B2 86.00(16) 2_566 2_666
O2 Sr1 B2 101.51(16) 1_545 2_666
O7 Sr1 B2 144.23(17) 2_556 2_666
O8 Sr1 B2 72.60(16) 1_554 2_666
O5 Sr1 B2 97.80(16) 2_566 2_666
O1 Sr1 B2 163.05(17) 1_445 2_666
O3 Sr1 B2 27.61(15) 2_666 2_666
O4 Sr1 B2 27.72(15) 2_666 2_666
O1 Sr1 B2 73.58(15) 1_545 2_666
B1 Sr1 B2 84.58(18) 1_545 2_666
O2 Sr1 B3 104.24(16) 2_566 2_556
O2 Sr1 B3 80.66(15) 1_545 2_556
O7 Sr1 B3 26.01(16) 2_556 2_556
O8 Sr1 B3 98.05(15) 1_554 2_556
O5 Sr1 B3 85.25(16) 2_566 2_556
O1 Sr1 B3 26.65(16) 1_445 2_556
O3 Sr1 B3 158.28(15) 2_666 2_556
O4 Sr1 B3 152.44(15) 2_666 2_556
O1 Sr1 B3 101.23(15) 1_545 2_556
B1 Sr1 B3 94.41(17) 1_545 2_556
B2 Sr1 B3 169.75(19) 2_666 2_556
O2 Sr2 O2 180.0 . 2_566
O2 Sr2 O6 76.52(13) . .
O2 Sr2 O6 103.48(13) 2_566 .
O2 Sr2 O6 103.48(13) . 2_566
O2 Sr2 O6 76.52(13) 2_566 2_566
O6 Sr2 O6 180.0 . 2_566
O2 Sr2 O3 68.44(13) . 1_455
O2 Sr2 O3 111.56(13) 2_566 1_455
O6 Sr2 O3 113.61(13) . 1_455
O6 Sr2 O3 66.39(13) 2_566 1_455
O2 Sr2 O3 111.56(13) . 2_666
O2 Sr2 O3 68.44(13) 2_566 2_666
O6 Sr2 O3 66.39(13) . 2_666
O6 Sr2 O3 113.61(13) 2_566 2_666
O3 Sr2 O3 180.0 1_455 2_666
O2 Sr2 O4 82.17(12) . 1_455
O2 Sr2 O4 97.83(12) 2_566 1_455
O6 Sr2 O4 72.13(13) . 1_455
O6 Sr2 O4 107.87(13) 2_566 1_455
O3 Sr2 O4 49.22(12) 1_455 1_455
O3 Sr2 O4 130.78(12) 2_666 1_455
O2 Sr2 O4 97.83(12) . 2_666
O2 Sr2 O4 82.17(12) 2_566 2_666
O6 Sr2 O4 107.87(13) . 2_666
O6 Sr2 O4 72.13(13) 2_566 2_666
O3 Sr2 O4 130.78(12) 1_455 2_666
O3 Sr2 O4 49.22(12) 2_666 2_666
O4 Sr2 O4 180.0 1_455 2_666
O2 Sr2 B1 23.68(17) . .
O2 Sr2 B1 156.32(17) 2_566 .
O6 Sr2 B1 62.19(15) . .
O6 Sr2 B1 117.81(15) 2_566 .
O3 Sr2 B1 91.91(16) 1_455 .
O3 Sr2 B1 88.09(16) 2_666 .
O4 Sr2 B1 95.28(15) 1_455 .
O4 Sr2 B1 84.72(15) 2_666 .
O2 Sr2 B1 156.32(17) . 2_566
O2 Sr2 B1 23.68(17) 2_566 2_566
O6 Sr2 B1 117.81(15) . 2_566
O6 Sr2 B1 62.19(15) 2_566 2_566
O3 Sr2 B1 88.09(16) 1_455 2_566
O3 Sr2 B1 91.91(16) 2_666 2_566
O4 Sr2 B1 84.72(15) 1_455 2_566
O4 Sr2 B1 95.28(15) 2_666 2_566
B1 Sr2 B1 180.0(3) . 2_566
O2 Sr2 B2 87.43(15) . 1_455
O2 Sr2 B2 92.57(16) 2_566 1_455
O6 Sr2 B2 100.33(16) . 1_455
O6 Sr2 B2 79.67(16) 2_566 1_455
O3 Sr2 B2 28.07(15) 1_455 1_455
O3 Sr2 B2 151.93(15) 2_666 1_455
O4 Sr2 B2 28.23(15) 1_455 1_455
O4 Sr2 B2 151.77(15) 2_666 1_455
B1 Sr2 B2 108.02(18) . 1_455
B1 Sr2 B2 71.98(18) 2_566 1_455
O2 Sr2 B2 92.57(16) . 2_666
O2 Sr2 B2 87.43(15) 2_566 2_666
O6 Sr2 B2 79.67(16) . 2_666
O6 Sr2 B2 100.33(16) 2_566 2_666
O3 Sr2 B2 151.93(15) 1_455 2_666
O3 Sr2 B2 28.07(15) 2_666 2_666
O4 Sr2 B2 151.77(15) 1_455 2_666
O4 Sr2 B2 28.23(15) 2_666 2_666
B1 Sr2 B2 71.98(18) . 2_666
B1 Sr2 B2 108.02(18) 2_566 2_666
B2 Sr2 B2 180.0 1_455 2_666
O7 Ge1 O5 107.7(2) 1_655 2_667
O7 Ge1 O8 109.9(2) 1_655 .
O5 Ge1 O8 110.9(2) 2_667 .
O7 Ge1 O4 108.3(2) 1_655 .
O5 Ge1 O4 114.8(2) 2_667 .
O8 Ge1 O4 105.22(19) . .
O7 Ge1 Sr1 124.23(14) 1_655 1_556
O5 Ge1 Sr1 69.51(15) 2_667 1_556
O8 Ge1 Sr1 41.36(13) . 1_556
O4 Ge1 Sr1 123.63(14) . 1_556
O7 Ge1 Sr2 64.47(14) 1_655 1_655
O5 Ge1 Sr2 144.01(15) 2_667 1_655
O8 Ge1 Sr2 104.52(13) . 1_655
O4 Ge1 Sr2 46.96(14) . 1_655
Sr1 Ge1 Sr2 145.35(2) 1_556 1_655
O7 Ge1 Sr1 68.21(14) 1_655 1_656
O5 Ge1 Sr1 40.28(14) 2_667 1_656
O8 Ge1 Sr1 117.82(13) . 1_656
O4 Ge1 Sr1 135.52(14) . 1_656
Sr1 Ge1 Sr1 86.14(2) 1_556 1_656
Sr2 Ge1 Sr1 124.46(2) 1_655 1_656
O7 Ge1 Sr1 34.67(14) 1_655 2_656
O5 Ge1 Sr1 124.14(14) 2_667 2_656
O8 Ge1 Sr1 75.31(14) . 2_656
O4 Ge1 Sr1 116.46(14) . 2_656
Sr1 Ge1 Sr1 98.54(2) 1_556 2_656
Sr2 Ge1 Sr1 70.851(17) 1_655 2_656
Sr1 Ge1 Sr1 86.26(2) 1_656 2_656
O2 B1 O3 123.7(6) . .
O2 B1 O1 120.9(6) . .
O3 B1 O1 115.4(6) . .
O2 B1 Sr2 49.7(3) . .
O3 B1 Sr2 101.9(4) . .
O1 B1 Sr2 119.8(4) . .
O2 B1 Sr1 50.8(3) . 1_565
O3 B1 Sr1 161.5(5) . 1_565
O1 B1 Sr1 72.9(3) . 1_565
Sr2 B1 Sr1 86.41(18) . 1_565
O2 B1 Sr1 38.7(3) . 2_566
O3 B1 Sr1 93.1(4) . 2_566
O1 B1 Sr1 141.9(4) . 2_566
Sr2 B1 Sr1 74.25(16) . 2_566
Sr1 B1 Sr1 73.05(16) 1_565 2_566
O6 B2 O5 112.3(5) . .
O6 B2 O3 110.6(5) . .
O5 B2 O3 110.7(5) . .
O6 B2 O4 112.6(5) . .
O5 B2 O4 110.2(5) . .
O3 B2 O4 99.8(5) . .
O6 B2 Sr2 85.7(4) . 1_655
O5 B2 Sr2 161.9(4) . 1_655
O3 B2 Sr2 58.3(3) . 1_655
O4 B2 Sr2 61.7(3) . 1_655
O6 B2 Sr1 162.4(5) . 2_666
O5 B2 Sr1 85.2(3) . 2_666
O3 B2 Sr1 59.0(3) . 2_666
O4 B2 Sr1 59.7(3) . 2_666
Sr2 B2 Sr1 76.81(16) 1_655 2_666
O6 B3 O8 113.2(5) . .
O6 B3 O7 112.8(5) . .
O8 B3 O7 108.0(5) . .
O6 B3 O1 108.6(5) . 2_666
O8 B3 O1 110.9(5) . 2_666
O7 B3 O1 103.0(5) . 2_666
O6 B3 Sr1 128.1(4) . 2_556
O8 B3 Sr1 118.7(4) . 2_556
O7 B3 Sr1 49.1(3) . 2_556
O1 B3 Sr1 54.1(3) 2_666 2_556
O6 B3 Sr2 47.7(3) . .
O8 B3 Sr2 157.0(4) . .
O7 B3 Sr2 75.6(3) . .
O1 B3 Sr2 89.7(3) 2_666 .
Sr1 B3 Sr2 81.31(16) 2_556 .
B1 O1 B3 116.9(4) . 2_666
B1 O1 Sr1 123.8(4) . 1_665
B3 O1 Sr1 99.3(3) 2_666 1_665
B1 O1 Sr1 81.1(4) . 1_565
B3 O1 Sr1 117.5(4) 2_666 1_565
Sr1 O1 Sr1 119.56(14) 1_665 1_565
B1 O2 Sr2 106.7(4) . .
B1 O2 Sr1 122.3(4) . 2_566
Sr2 O2 Sr1 104.17(15) . 2_566
B1 O2 Sr1 105.6(4) . 1_565
Sr2 O2 Sr1 117.63(16) . 1_565
Sr1 O2 Sr1 101.30(14) 2_566 1_565
B1 O3 B2 123.9(5) . .
B1 O3 Sr2 116.8(4) . 1_655
B2 O3 Sr2 93.6(3) . 1_655
B1 O3 Sr1 127.5(4) . 2_666
B2 O3 Sr1 93.4(3) . 2_666
Sr2 O3 Sr1 93.10(13) 1_655 2_666
B2 O4 Ge1 118.8(4) . .
B2 O4 Sr1 92.6(3) . 2_666
Ge1 O4 Sr1 143.7(2) . 2_666
B2 O4 Sr2 90.0(3) . 1_655
Ge1 O4 Sr2 105.92(18) . 1_655
Sr1 O4 Sr2 90.79(12) 2_666 1_655
B2 O5 Ge1 123.0(4) . 2_667
B2 O5 Sr1 121.6(4) . 2_566
Ge1 O5 Sr1 114.4(2) 2_667 2_566
B2 O6 B3 128.6(5) . .
B2 O6 Sr2 119.4(4) . .
B3 O6 Sr2 108.0(4) . .
B3 O7 Ge1 131.0(4) . 1_455
B3 O7 Sr1 104.8(3) . 2_556
Ge1 O7 Sr1 122.9(2) 1_455 2_556
B3 O8 Ge1 120.1(4) . .
B3 O8 Sr1 123.2(4) . 1_556
Ge1 O8 Sr1 112.30(18) . 1_556

loop_
_geom_bond_atom_site_label_1
_geom_bond_atom_site_label_2
_geom_bond_distance
_geom_bond_site_symmetry_2
Sr1 O2 2.529(4) 2_566
Sr1 O2 2.561(4) 1_545
Sr1 O7 2.577(4) 2_556
Sr1 O8 2.593(4) 1_554
Sr1 O5 2.618(4) 2_566
Sr1 O1 2.702(4) 1_445
Sr1 O3 2.767(4) 2_666
Sr1 O4 2.786(4) 2_666
Sr1 O1 3.078(4) 1_545
Sr1 B1 3.182(7) 1_545
Sr1 B2 3.224(7) 2_666
Sr1 B3 3.293(7) 2_556
Sr2 O2 2.509(4) .
Sr2 O2 2.509(4) 2_566
Sr2 O6 2.616(4) .
Sr2 O6 2.616(4) 2_566
Sr2 O3 2.707(4) 1_455
Sr2 O3 2.707(4) 2_666
Sr2 O4 2.795(4) 1_455
Sr2 O4 2.795(4) 2_666
Sr2 B1 3.153(7) .
Sr2 B1 3.153(7) 2_566
Sr2 B2 3.174(7) 1_455
Sr2 B2 3.174(7) 2_666
Ge1 O7 1.726(5) 1_655
Ge1 O5 1.732(4) 2_667
Ge1 O8 1.741(4) .
Ge1 O4 1.744(4) .
Ge1 Sr1 3.6309(10) 1_556
Ge1 Sr2 3.6783(8) 1_655
Ge1 Sr1 3.6873(9) 1_656
Ge1 Sr1 3.8018(9) 2_656
B1 O2 1.322(9) .
B1 O3 1.391(8) .
B1 O1 1.413(8) .
B1 Sr1 3.182(7) 1_565
B1 Sr1 3.422(8) 2_566
B2 O6 1.441(8) .
B2 O5 1.480(8) .
B2 O3 1.496(8) .
B2 O4 1.501(8) .
B2 Sr2 3.174(7) 1_655
B2 Sr1 3.224(7) 2_666
B3 O6 1.455(8) .
B3 O8 1.478(8) .
B3 O7 1.494(9) .
B3 O1 1.496(8) 2_666
B3 Sr1 3.293(7) 2_556
O1 B3 1.496(8) 2_666
O1 Sr1 2.702(4) 1_665
O1 Sr1 3.078(4) 1_565
O2 Sr1 2.529(4) 2_566
O2 Sr1 2.561(4) 1_565
O3 Sr2 2.707(4) 1_655
O3 Sr1 2.767(4) 2_666
O4 Sr1 2.786(4) 2_666
O4 Sr2 2.795(4) 1_655
O5 Ge1 1.732(4) 2_667
O5 Sr1 2.618(4) 2_566
O7 Ge1 1.726(5) 1_455
O7 Sr1 2.577(4) 2_556
O8 Sr1 2.593(4) 1_556
